data_7155590
loop_
_publ_author_name
'Li, Honghe'
'Li, Xiao-Xiao'
'Zhao, Zhi-Gang'
'Yuan, Xiao'
'Sun, Chenyang'

_publ_section_title
;
 Regioselective 1,2-additon of allenamides with N-haloimides: synthesis of
 2-halo allylic aminal derivatives
;
_journal_name_full 'Org. Biomol. Chem.'
_journal_paper_doi 10.1039/C7OB00882A
_journal_year 2017
_chemical_formula_moiety 'C21 H19 Cl N2 O4 S'
_chemical_formula_sum 'C21 H18 Cl N O5 S'
_chemical_formula_weight 431.87
_space_group_crystal_system monoclinic
_space_group_IT_number 14
_space_group_name_Hall '-P 2yn'
_space_group_name_H-M_alt 'P 1 21/n 1'
_symmetry_space_group_name_Hall '-P 2yn'
_symmetry_space_group_name_H-M 'P 1 21/n 1'
_atom_sites_solution_hydrogens mixed
_atom_sites_solution_primary direct
_audit_creation_date 2016-04-05
_audit_creation_method
;
Olex2 1.2
(compiled 2016.02.19 svn.r3266 for OlexSys, GUI svn.r5155)
;
_audit_update_record
;
2016-11-14 deposited with the CCDC.
2017-04-19 downloaded from the CCDC.
;
_cell_angle_alpha 90
_cell_angle_beta 103.0325(18)
_cell_angle_gamma 90
_cell_formula_units_Z 4
_cell_length_a 8.53511(16)
_cell_length_b 13.4671(2)
_cell_length_c 18.5695(3)
_cell_measurement_reflns_used 9827
_cell_measurement_temperature 293.3(2)
_cell_measurement_theta_max 72.5480
_cell_measurement_theta_min 4.9280
_cell_volume 2079.46(6)
_computing_cell_refinement
;
CrysAlisPro, Agilent Technologies,
Version 1.171.37.35 (release 13-08-2014 CrysAlis171 .NET)
(compiled Aug 13 2014,18:06:01)
;
_computing_data_collection
;
CrysAlisPro, Agilent Technologies,
Version 1.171.37.35 (release 13-08-2014 CrysAlis171 .NET)
(compiled Aug 13 2014,18:06:01)
;
_computing_data_reduction
;
CrysAlisPro, Agilent Technologies,
Version 1.171.37.35 (release 13-08-2014 CrysAlis171 .NET)
(compiled Aug 13 2014,18:06:01)
;
_computing_molecular_graphics 'Olex2 (Dolomanov et al., 2009)'
_computing_publication_material 'Olex2 (Dolomanov et al., 2009)'
_computing_structure_refinement 'ShelXL (Sheldrick, 2015)'
_computing_structure_solution 'ShelXT (Sheldrick, 2015)'
_diffrn_ambient_environment air
_diffrn_ambient_temperature 293.3(2)
_diffrn_detector 'CCD plate'
_diffrn_detector_area_resol_mean 15.9595
_diffrn_detector_type EosS2
_diffrn_measured_fraction_theta_full 1.000
_diffrn_measured_fraction_theta_max 1.000
_diffrn_measurement_details
;
#__ type_ start__ end____ width___ exp.time_
  1 omega   23.00   90.00   1.0000    1.0000
omega____ theta____ kappa____ phi______ frames
    -       36.2921 -125.0000  120.0000 67

#__ type_ start__ end____ width___ exp.time_
  2 omega   20.00  104.00   1.0000    1.0000
omega____ theta____ kappa____ phi______ frames
    -       36.2921   57.0000  120.0000 84

#__ type_ start__ end____ width___ exp.time_
  3 omega  -31.00   53.00   1.0000    1.0000
omega____ theta____ kappa____ phi______ frames
    -       36.2921  -57.0000  150.0000 84

#__ type_ start__ end____ width___ exp.time_
  4 omega   17.00  105.00   1.0000    1.0000
omega____ theta____ kappa____ phi______ frames
    -       36.2921   38.0000 -120.0000 88

#__ type_ start__ end____ width___ exp.time_
  5 omega   10.00  104.00   1.0000    1.0000
omega____ theta____ kappa____ phi______ frames
    -       36.2921   77.0000    0.0000 94

#__ type_ start__ end____ width___ exp.time_
  6 omega  -33.00   55.00   1.0000    1.0000
omega____ theta____ kappa____ phi______ frames
    -       36.2921  -38.0000 -120.0000 88

#__ type_ start__ end____ width___ exp.time_
  7 omega  -31.00   63.00   1.0000    1.0000
omega____ theta____ kappa____ phi______ frames
    -       36.2921  -77.0000 -180.0000 94

#__ type_ start__ end____ width___ exp.time_
  8 omega   17.00  105.00   1.0000    1.0000
omega____ theta____ kappa____ phi______ frames
    -       36.2921   38.0000 -150.0000 88

#__ type_ start__ end____ width___ exp.time_
  9 omega   20.00  104.00   1.0000    1.0000
omega____ theta____ kappa____ phi______ frames
    -       36.2921   57.0000   60.0000 84

#__ type_ start__ end____ width___ exp.time_
 10 omega   23.00   90.00   1.0000    1.0000
omega____ theta____ kappa____ phi______ frames
    -       36.2921 -125.0000  -90.0000 67

#__ type_ start__ end____ width___ exp.time_
 11 omega   38.00   91.00   1.0000    3.1800
omega____ theta____ kappa____ phi______ frames
    -      108.0000  -30.0000    0.0000 53

#__ type_ start__ end____ width___ exp.time_
 12 omega   38.00  116.00   1.0000    3.1800
omega____ theta____ kappa____ phi______ frames
    -      108.0000 -111.0000  -90.0000 78

#__ type_ start__ end____ width___ exp.time_
 13 omega   41.00  126.00   1.0000    3.1800
omega____ theta____ kappa____ phi______ frames
    -      108.0000  -61.0000 -180.0000 85

#__ type_ start__ end____ width___ exp.time_
 14 omega   39.00  109.00   1.0000    3.1800
omega____ theta____ kappa____ phi______ frames
    -      108.0000  -94.0000 -150.0000 70

#__ type_ start__ end____ width___ exp.time_
 15 omega   38.00   91.00   1.0000    3.1800
omega____ theta____ kappa____ phi______ frames
    -      108.0000  -30.0000   90.0000 53

#__ type_ start__ end____ width___ exp.time_
 16 omega   37.00  146.00   1.0000    3.1800
omega____ theta____ kappa____ phi______ frames
    -      108.0000  -15.0000 -120.0000 109

#__ type_ start__ end____ width___ exp.time_
 17 omega   41.00  126.00   1.0000    3.1800
omega____ theta____ kappa____ phi______ frames
    -      108.0000  -61.0000   90.0000 85

#__ type_ start__ end____ width___ exp.time_
 18 omega   96.00  176.00   1.0000    3.1800
omega____ theta____ kappa____ phi______ frames
    -      108.0000   80.0000 -176.0000 80

#__ type_ start__ end____ width___ exp.time_
 19 omega   38.00   91.00   1.0000    3.1800
omega____ theta____ kappa____ phi______ frames
    -      108.0000  -30.0000   60.0000 53

#__ type_ start__ end____ width___ exp.time_
 20 omega   38.00   91.00   1.0000    3.1800
omega____ theta____ kappa____ phi______ frames
    -      108.0000  -30.0000 -150.0000 53

#__ type_ start__ end____ width___ exp.time_
 21 omega   39.00  109.00   1.0000    3.1800
omega____ theta____ kappa____ phi______ frames
    -      108.0000  -94.0000    0.0000 70

#__ type_ start__ end____ width___ exp.time_
 22 omega   38.00   91.00   1.0000    3.1800
omega____ theta____ kappa____ phi______ frames
    -      108.0000  -30.0000  150.0000 53

#__ type_ start__ end____ width___ exp.time_
 23 omega   39.00  109.00   1.0000    3.1800
omega____ theta____ kappa____ phi______ frames
    -      108.0000  -94.0000  -30.0000 70

#__ type_ start__ end____ width___ exp.time_
 24 omega   40.00   98.00   1.0000    3.1800
omega____ theta____ kappa____ phi______ frames
    -      108.0000  -45.0000  -30.0000 58

#__ type_ start__ end____ width___ exp.time_
 25 omega   38.00  116.00   1.0000    3.1800
omega____ theta____ kappa____ phi______ frames
    -      108.0000 -111.0000  120.0000 78

#__ type_ start__ end____ width___ exp.time_
 26 omega   87.00  178.00   1.0000    3.1800
omega____ theta____ kappa____ phi______ frames
    -      108.0000   30.0000  -90.0000 91

#__ type_ start__ end____ width___ exp.time_
 27 omega   40.00   98.00   1.0000    3.1800
omega____ theta____ kappa____ phi______ frames
    -      108.0000  -45.0000  -90.0000 58

#__ type_ start__ end____ width___ exp.time_
 28 omega  -31.00   53.00   1.0000    1.0000
omega____ theta____ kappa____ phi______ frames
    -       36.2921  -57.0000    0.0000 84

#__ type_ start__ end____ width___ exp.time_
 29 omega   10.00  104.00   1.0000    1.0000
omega____ theta____ kappa____ phi______ frames
    -       36.2921   77.0000 -120.0000 94

#__ type_ start__ end____ width___ exp.time_
 30 omega   10.00  104.00   1.0000    1.0000
omega____ theta____ kappa____ phi______ frames
    -       36.2921   77.0000  150.0000 94

#__ type_ start__ end____ width___ exp.time_
 31 omega   20.00   70.00   1.0000    1.0000
omega____ theta____ kappa____ phi______ frames
    -       36.2921   57.0000  -60.0000 50
;
_diffrn_measurement_device 'four-circle diffractometer'
_diffrn_measurement_device_type 'New Gemini, Dual, Cu at zero, EosS2'
_diffrn_measurement_method '\w scans'
_diffrn_orient_matrix_UB_11 0.0984974000
_diffrn_orient_matrix_UB_12 -0.0699066000
_diffrn_orient_matrix_UB_13 -0.0384412000
_diffrn_orient_matrix_UB_21 0.0079767000
_diffrn_orient_matrix_UB_22 -0.0768754000
_diffrn_orient_matrix_UB_23 0.0621538000
_diffrn_orient_matrix_UB_31 -0.1566971000
_diffrn_orient_matrix_UB_32 -0.0478564000
_diffrn_orient_matrix_UB_33 -0.0437314000
_diffrn_radiation_monochromator graphite
_diffrn_radiation_probe x-ray
_diffrn_radiation_type CuK\a
_diffrn_radiation_wavelength 1.54184
_diffrn_reflns_av_R_equivalents 0.0359
_diffrn_reflns_av_unetI/netI 0.0190
_diffrn_reflns_Laue_measured_fraction_full 1.000
_diffrn_reflns_Laue_measured_fraction_max 1.000
_diffrn_reflns_limit_h_max 8
_diffrn_reflns_limit_h_min -10
_diffrn_reflns_limit_k_max 13
_diffrn_reflns_limit_k_min -16
_diffrn_reflns_limit_l_max 21
_diffrn_reflns_limit_l_min -22
_diffrn_reflns_number 21110
_diffrn_reflns_point_group_measured_fraction_full 1.000
_diffrn_reflns_point_group_measured_fraction_max 1.000
_diffrn_reflns_theta_full 67.051
_diffrn_reflns_theta_max 67.051
_diffrn_reflns_theta_min 4.889
_diffrn_source 'Enhance (Cu) X-ray Source'
_exptl_absorpt_coefficient_mu 2.847
_exptl_absorpt_correction_T_max 1.00000
_exptl_absorpt_correction_T_min 0.46310
_exptl_absorpt_correction_type multi-scan
_exptl_absorpt_process_details
;
CrysAlisPro, Agilent Technologies,
Version 1.171.37.35 (release 13-08-2014 CrysAlis171 .NET)
(compiled Aug 13 2014,18:06:01)
Empirical absorption correction using spherical harmonics,
 implemented in SCALE3 ABSPACK scaling algorithm.
;
_exptl_crystal_colour 'clear light colourless'
_exptl_crystal_colour_lustre clear
_exptl_crystal_colour_modifier light
_exptl_crystal_colour_primary colourless
_exptl_crystal_density_diffrn 1.379
_exptl_crystal_F_000 896
_exptl_crystal_size_max 0.7
_exptl_crystal_size_mid 0.5
_exptl_crystal_size_min 0.4
_refine_diff_density_max 0.413
_refine_diff_density_min -0.467
_refine_diff_density_rms 0.091
_refine_ls_extinction_method none
_refine_ls_goodness_of_fit_ref 1.060
_refine_ls_hydrogen_treatment mixed
_refine_ls_matrix_type full
_refine_ls_number_parameters 271
_refine_ls_number_reflns 3710
_refine_ls_number_restraints 1
_refine_ls_restrained_S_all 1.060
_refine_ls_R_factor_all 0.0558
_refine_ls_R_factor_gt 0.0531
_refine_ls_shift/su_max 0.000
_refine_ls_shift/su_mean 0.000
_refine_ls_structure_factor_coef Fsqd
_refine_ls_weighting_details 'w=1/[\s^2^(Fo^2^)+(0.0981P)^2^+0.7563P] where P=(Fo^2^+2Fc^2^)/3'
_refine_ls_weighting_scheme calc
_refine_ls_wR_factor_gt 0.1455
_refine_ls_wR_factor_ref 0.1489
_reflns_Friedel_coverage 0.000
_reflns_number_gt 3405
_reflns_number_total 3710
_reflns_threshold_expression 'I > 2\s(I)'
_cod_data_source_file c7ob00882a2.cif
_cod_data_source_block xnkd-lq-111
_cod_original_cell_volume 2079.46(7)
_cod_database_code 7155590
_shelx_space_group_comment
;
The symmetry employed for this shelxl refinement is uniquely defined
by the following loop, which should always be used as a source of
symmetry information in preference to the above space-group names.
They are only intended as comments.
;
_reflns_odcompleteness_completeness 99.92
_reflns_odcompleteness_iscentric 1
_reflns_odcompleteness_theta 66.97
_olex2_refinement_description
;
1. Fixed Uiso
 At 1.2 times of:
  All C(H) groups, All C(H,H) groups
 At 1.5 times of:
  All C(H,H,H) groups
2. Rigid bond restraints
 N007, C00H
 with sigma for 1-2 distances of 0.01 and sigma for 1-3 distances of 0.005
3.a Ternary CH refined with riding coordinates:
 C00A(H00A)
3.b Secondary CH2 refined with riding coordinates:
 C00B(H00B,H00C)
3.c Aromatic/amide H refined with riding coordinates:
 C00C(H00D), C00G(H00G), C00I(H00I), C00J(H00J), C00K(H00K), C00L(H00L),
 C00M(H00M), C00P(H00P), C00Q(H00Q), C00R(H00R), C00T(H00T)
3.d Idealised Me refined as rotating group:
 C00S(H00H,H00N,H00O)
;
_shelx_shelxl_version_number 2014/7
_olex2_date_sample_data_collection 2015-10-16
_olex2_submission_special_instructions 'No special instructions were received'

loop_
_space_group_symop_operation_xyz
'x, y, z'
'-x+1/2, y+1/2, -z+1/2'
'-x, -y, -z'
'x-1/2, -y-1/2, z-1/2'

loop_
_atom_site_label
_atom_site_type_symbol
_atom_site_fract_x
_atom_site_fract_y
_atom_site_fract_z
_atom_site_U_iso_or_equiv
_atom_site_adp_type
_atom_site_occupancy
_atom_site_site_symmetry_order
_atom_site_calc_flag
_atom_site_refinement_flags_posn
_atom_site_refinement_flags_adp
S01 S 0.71336(6) 0.34290(4) 0.52711(2) 0.03709(19) Uani 1 1 d . .
Cl02 Cl 1.25973(7) 0.44360(6) 0.67032(4) 0.0687(3) Uani 1 1 d . .
O003 O 0.8353(2) 0.28985(13) 0.50142(8) 0.0481(4) Uani 1 1 d . .
O004 O 0.6441(2) 0.42919(13) 0.48780(9) 0.0532(4) Uani 1 1 d . .
O005 O 1.0189(2) 0.47441(13) 0.78208(9) 0.0568(5) Uani 1 1 d . .
N006 N 0.7902(2) 0.37061(12) 0.61413(9) 0.0339(4) Uani 1 1 d . .
N007 N 0.9991(2) 0.32703(13) 0.71832(10) 0.0384(4) Uani 1 1 d . U
O008 O 0.9806(3) 0.16373(13) 0.68533(13) 0.0778(7) Uani 1 1 d . .
C009 C 0.5554(3) 0.26122(16) 0.53132(10) 0.0372(5) Uani 1 1 d . .
C00A C 0.9633(2) 0.36134(15) 0.64208(11) 0.0348(4) Uani 1 1 d . .
H00A H 0.9992 0.3088 0.6130 0.042 Uiso 1 1 calc R .
C00B C 0.6950(3) 0.43193(15) 0.65433(12) 0.0381(5) Uani 1 1 d . .
H00B H 0.5974 0.4527 0.6199 0.046 Uiso 1 1 calc R .
H00C H 0.7561 0.4913 0.6720 0.046 Uiso 1 1 calc R .
C00C C 0.5909(3) 0.16295(16) 0.55010(12) 0.0432(5) Uani 1 1 d . .
H00D H 0.6958 0.1396 0.5569 0.052 Uiso 1 1 calc R .
C00D C 0.6490(2) 0.38095(16) 0.71955(11) 0.0392(5) Uani 1 1 d . .
C00E C 1.0558(3) 0.45414(16) 0.63111(12) 0.0408(5) Uani 1 1 d . .
C00F C 0.9985(4) 0.53116(19) 0.59099(14) 0.0498(6) Uani 1 1 d . .
C00G C 0.4008(3) 0.29677(19) 0.52052(13) 0.0478(5) Uani 1 1 d . .
H00G H 0.3778 0.3628 0.5077 0.057 Uiso 1 1 calc R .
C00H C 1.0238(3) 0.38558(19) 0.78148(12) 0.0467(5) Uani 1 1 d . U
C00I C 0.4688(3) 0.10007(19) 0.55862(13) 0.0514(6) Uani 1 1 d . .
H00I H 0.4919 0.0340 0.5712 0.062 Uiso 1 1 calc R .
C00J C 0.6105(3) 0.28203(18) 0.72029(13) 0.0506(6) Uani 1 1 d . .
H00J H 0.6189 0.2423 0.6804 0.061 Uiso 1 1 calc R .
C00K C 0.6364(3) 0.4388(2) 0.77967(14) 0.0555(6) Uani 1 1 d . .
H00K H 0.6629 0.5059 0.7806 0.067 Uiso 1 1 calc R .
C00L C 0.2801(3) 0.2324(2) 0.52902(15) 0.0578(7) Uani 1 1 d . .
H00L H 0.1750 0.2556 0.5213 0.069 Uiso 1 1 calc R .
C00M C 0.5591(4) 0.2398(2) 0.77933(15) 0.0637(7) Uani 1 1 d . .
H00M H 0.5341 0.1726 0.7791 0.076 Uiso 1 1 calc R .
C00N C 1.0047(4) 0.22632(19) 0.73314(15) 0.0569(6) Uani 1 1 d . .
C00O C 0.3121(3) 0.1341(2) 0.54871(14) 0.0558(6) Uani 1 1 d . .
C00P C 1.0549(5) 0.3158(3) 0.84743(15) 0.0775(10) Uani 1 1 d . .
H00P H 1.0776 0.3332 0.8972 0.093 Uiso 1 1 calc R .
C00Q C 0.5844(4) 0.3972(3) 0.83848(16) 0.0728(9) Uani 1 1 d . .
H00Q H 0.5758 0.4367 0.8785 0.087 Uiso 1 1 calc R .
C00R C 0.5455(4) 0.2989(3) 0.83823(16) 0.0725(8) Uani 1 1 d . .
H00R H 0.5100 0.2718 0.8778 0.087 Uiso 1 1 calc R .
C00S C 0.1824(4) 0.0653(3) 0.5608(2) 0.0853(11) Uani 1 1 d . .
H00H H 0.1893 0.0037 0.5356 0.128 Uiso 1 1 calc GR .
H00N H 0.0792 0.0951 0.5417 0.128 Uiso 1 1 calc GR .
H00O H 0.1957 0.0530 0.6127 0.128 Uiso 1 1 calc GR .
C00T C 1.0417(5) 0.2130(2) 0.81567(18) 0.0871(11) Uani 1 1 d . .
H00T H 1.0538 0.1533 0.8416 0.105 Uiso 1 1 calc R .
H00E H 0.896(4) 0.534(2) 0.5687(16) 0.052(8) Uiso 1 1 d . .
H00F H 1.061(4) 0.576(3) 0.5870(18) 0.068(9) Uiso 1 1 d . .

loop_
_atom_site_aniso_label
_atom_site_aniso_U_11
_atom_site_aniso_U_22
_atom_site_aniso_U_33
_atom_site_aniso_U_23
_atom_site_aniso_U_13
_atom_site_aniso_U_12
S01 0.0431(3) 0.0426(3) 0.0253(3) 0.00164(17) 0.0071(2) -0.0074(2)
Cl02 0.0388(3) 0.0864(5) 0.0777(5) 0.0088(4) 0.0067(3) -0.0127(3)
O003 0.0506(9) 0.0616(10) 0.0361(8) -0.0091(7) 0.0185(7) -0.0093(7)
O004 0.0640(11) 0.0540(10) 0.0374(8) 0.0155(7) 0.0026(7) -0.0062(8)
O005 0.0754(12) 0.0493(10) 0.0422(9) -0.0071(7) 0.0060(8) -0.0039(8)
N006 0.0372(9) 0.0365(8) 0.0278(8) -0.0014(6) 0.0069(7) -0.0021(7)
N007 0.0432(9) 0.0362(9) 0.0331(9) 0.0053(7) 0.0030(7) 0.0009(7)
O008 0.120(2) 0.0364(9) 0.0748(14) 0.0028(9) 0.0169(13) -0.0010(10)
C009 0.0429(11) 0.0434(11) 0.0247(9) -0.0044(8) 0.0058(8) -0.0080(9)
C00A 0.0388(10) 0.0348(10) 0.0308(10) 0.0007(8) 0.0077(8) -0.0005(8)
C00B 0.0417(11) 0.0360(10) 0.0370(11) -0.0012(8) 0.0096(8) 0.0021(8)
C00C 0.0493(12) 0.0430(11) 0.0380(11) -0.0059(9) 0.0112(9) -0.0034(9)
C00D 0.0383(10) 0.0464(11) 0.0329(10) -0.0036(9) 0.0078(8) 0.0053(9)
C00E 0.0400(11) 0.0457(12) 0.0370(11) -0.0015(9) 0.0095(9) -0.0079(9)
C00F 0.0580(15) 0.0446(13) 0.0476(13) 0.0067(10) 0.0140(11) -0.0142(11)
C00G 0.0448(12) 0.0533(13) 0.0412(11) -0.0002(10) 0.0010(9) -0.0034(10)
C00H 0.0489(12) 0.0559(14) 0.0313(11) 0.0028(9) 0.0006(9) -0.0010(10)
C00I 0.0683(16) 0.0452(12) 0.0421(12) -0.0080(10) 0.0151(11) -0.0151(11)
C00J 0.0677(15) 0.0502(13) 0.0367(11) -0.0025(10) 0.0180(10) -0.0046(11)
C00K 0.0684(16) 0.0558(14) 0.0452(13) -0.0099(11) 0.0187(12) 0.0105(12)
C00L 0.0391(12) 0.0775(18) 0.0538(14) -0.0077(13) 0.0039(10) -0.0081(12)
C00M 0.0798(19) 0.0656(17) 0.0496(14) 0.0099(12) 0.0228(13) -0.0086(14)
C00N 0.0711(17) 0.0405(12) 0.0556(15) 0.0125(11) 0.0069(12) 0.0027(11)
C00O 0.0578(15) 0.0676(16) 0.0421(12) -0.0152(11) 0.0118(11) -0.0264(12)
C00P 0.113(3) 0.0754(19) 0.0344(13) 0.0154(13) -0.0030(14) 0.0063(18)
C00Q 0.090(2) 0.091(2) 0.0440(14) -0.0098(14) 0.0313(14) 0.0132(18)
C00R 0.086(2) 0.093(2) 0.0471(15) 0.0131(15) 0.0330(14) 0.0056(18)
C00S 0.075(2) 0.097(3) 0.087(2) -0.0160(19) 0.0267(18) -0.0457(19)
C00T 0.134(3) 0.0627(18) 0.0546(17) 0.0288(15) 0.0004(18) 0.0040(19)

loop_
_atom_type_symbol
_atom_type_description
_atom_type_scat_dispersion_real
_atom_type_scat_dispersion_imag
_atom_type_scat_source
C C 0.0181 0.0091 'International Tables Vol C Tables 4.2.6.8 and 6.1.1.4'
H H 0.0000 0.0000 'International Tables Vol C Tables 4.2.6.8 and 6.1.1.4'
Cl Cl 0.3639 0.7018 'International Tables Vol C Tables 4.2.6.8 and 6.1.1.4'
N N 0.0311 0.0180 'International Tables Vol C Tables 4.2.6.8 and 6.1.1.4'
O O 0.0492 0.0322 'International Tables Vol C Tables 4.2.6.8 and 6.1.1.4'
S S 0.3331 0.5567 'International Tables Vol C Tables 4.2.6.8 and 6.1.1.4'

loop_
_geom_angle_atom_site_label_1
_geom_angle_atom_site_label_2
_geom_angle_atom_site_label_3
_geom_angle
O003 S01 N006 106.40(9)
O003 S01 C009 109.01(10)
O004 S01 O003 118.98(11)
O004 S01 N006 110.19(10)
O004 S01 C009 107.43(10)
N006 S01 C009 103.81(9)
C00A N006 S01 118.60(13)
C00A N006 C00B 119.86(16)
C00B N006 S01 118.80(14)
C00H N007 C00A 126.86(18)
C00N N007 C00A 119.71(19)
C00N N007 C00H 113.4(2)
C00C C009 S01 118.90(17)
C00G C009 S01 119.78(18)
C00G C009 C00C 121.2(2)
N006 C00A H00A 106.5
N006 C00A C00E 113.49(17)
N007 C00A N006 110.35(16)
N007 C00A H00A 106.5
N007 C00A C00E 113.02(17)
C00E C00A H00A 106.5
N006 C00B H00B 108.5
N006 C00B H00C 108.5
N006 C00B C00D 114.93(17)
H00B C00B H00C 107.5
C00D C00B H00B 108.5
C00D C00B H00C 108.5
C009 C00C H00D 120.4
C00I C00C C009 119.2(2)
C00I C00C H00D 120.4
C00J C00D C00B 123.53(19)
C00J C00D C00K 118.4(2)
C00K C00D C00B 118.0(2)
C00A C00E Cl02 112.33(16)
C00F C00E Cl02 121.04(19)
C00F C00E C00A 126.3(2)
C00E C00F H00E 120.9(18)
C00E C00F H00F 118(2)
H00E C00F H00F 121(3)
C009 C00G H00G 120.7
C009 C00G C00L 118.7(2)
C00L C00G H00G 120.7
O005 C00H N007 125.2(2)
O005 C00H C00P 127.6(2)
N007 C00H C00P 107.2(2)
C00C C00I H00I 119.6
C00C C00I C00O 120.9(2)
C00O C00I H00I 119.6
C00D C00J H00J 119.2
C00D C00J C00M 121.6(2)
C00M C00J H00J 119.2
C00D C00K H00K 119.9
C00D C00K C00Q 120.3(3)
C00Q C00K H00K 119.9
C00G C00L H00L 119.3
C00G C00L C00O 121.5(2)
C00O C00L H00L 119.3
C00J C00M H00M 120.4
C00R C00M C00J 119.1(3)
C00R C00M H00M 120.4
N007 C00N C00T 108.1(2)
O008 C00N N007 123.1(2)
O008 C00N C00T 128.9(3)
C00I C00O C00S 119.9(3)
C00L C00O C00I 118.6(2)
C00L C00O C00S 121.5(3)
C00H C00P H00P 127.2
C00T C00P C00H 105.7(2)
C00T C00P H00P 127.2
C00K C00Q H00Q 119.7
C00R C00Q C00K 120.7(3)
C00R C00Q H00Q 119.7
C00M C00R H00R 120.0
C00Q C00R C00M 120.0(3)
C00Q C00R H00R 120.0
C00O C00S H00H 109.5
C00O C00S H00N 109.5
C00O C00S H00O 109.5
H00H C00S H00N 109.5
H00H C00S H00O 109.5
H00N C00S H00O 109.5
C00N C00T H00T 127.2
C00P C00T C00N 105.7(2)
C00P C00T H00T 127.2

loop_
_geom_bond_atom_site_label_1
_geom_bond_atom_site_label_2
_geom_bond_distance
S01 O003 1.4299(17)
S01 O004 1.4274(17)
S01 N006 1.6439(16)
S01 C009 1.755(2)
Cl02 C00E 1.734(2)
O005 C00H 1.197(3)
N006 C00A 1.456(3)
N006 C00B 1.474(3)
N007 C00A 1.455(3)
N007 C00H 1.389(3)
N007 C00N 1.383(3)
O008 C00N 1.208(3)
C009 C00C 1.385(3)
C009 C00G 1.376(3)
C00A H00A 0.9800
C00A C00E 1.517(3)
C00B H00B 0.9700
C00B H00C 0.9700
C00B C00D 1.519(3)
C00C H00D 0.9300
C00C C00I 1.379(3)
C00D C00J 1.373(3)
C00D C00K 1.386(3)
C00E C00F 1.306(3)
C00F H00E 0.88(3)
C00F H00F 0.82(4)
C00G H00G 0.9300
C00G C00L 1.383(4)
C00H C00P 1.519(3)
C00I H00I 0.9300
C00I C00O 1.386(4)
C00J H00J 0.9300
C00J C00M 1.391(3)
C00K H00K 0.9300
C00K C00Q 1.386(4)
C00L H00L 0.9300
C00L C00O 1.383(4)
C00M H00M 0.9300
C00M C00R 1.379(4)
C00N C00T 1.504(4)
C00O C00S 1.499(4)
C00P H00P 0.9300
C00P C00T 1.499(5)
C00Q H00Q 0.9300
C00Q C00R 1.364(5)
C00R H00R 0.9300
C00S H00H 0.9600
C00S H00N 0.9600
C00S H00O 0.9600
C00T H00T 0.9300

loop_
_geom_torsion_atom_site_label_1
_geom_torsion_atom_site_label_2
_geom_torsion_atom_site_label_3
_geom_torsion_atom_site_label_4
_geom_torsion
S01 N006 C00A N007 -144.21(14)
S01 N006 C00A C00E 87.77(19)
S01 N006 C00B C00D 116.98(17)
S01 C009 C00C C00I 175.45(17)
S01 C009 C00G C00L -175.69(18)
O003 S01 N006 C00A 14.65(17)
O003 S01 N006 C00B 175.89(15)
O003 S01 C009 C00C 34.09(19)
O003 S01 C009 C00G -149.91(17)
O004 S01 N006 C00A -115.62(16)
O004 S01 N006 C00B 45.62(18)
O004 S01 C009 C00C 164.27(16)
O004 S01 C009 C00G -19.7(2)
O005 C00H C00P C00T 177.9(3)
N006 S01 C009 C00C -79.00(18)
N006 S01 C009 C00G 97.01(18)
N006 C00A C00E Cl02 176.05(14)
N006 C00A C00E C00F -10.7(3)
N006 C00B C00D C00J -36.1(3)
N006 C00B C00D C00K 147.8(2)
N007 C00A C00E Cl02 49.4(2)
N007 C00A C00E C00F -137.3(2)
N007 C00H C00P C00T -1.3(4)
N007 C00N C00T C00P 0.7(4)
O008 C00N C00T C00P -178.3(4)
C009 S01 N006 C00A 129.61(15)
C009 S01 N006 C00B -69.15(17)
C009 C00C C00I C00O -0.1(3)
C009 C00G C00L C00O 0.6(4)
C00A N006 C00B C00D -82.0(2)
C00A N007 C00H O005 0.1(4)
C00A N007 C00H C00P 179.3(2)
C00A N007 C00N O008 -0.2(4)
C00A N007 C00N C00T -179.3(2)
C00B N006 C00A N007 54.8(2)
C00B N006 C00A C00E -73.3(2)
C00B C00D C00J C00M -175.8(2)
C00B C00D C00K C00Q 175.7(3)
C00C C009 C00G C00L 0.2(3)
C00C C00I C00O C00L 0.9(4)
C00C C00I C00O C00S -177.9(2)
C00D C00J C00M C00R 0.4(5)
C00D C00K C00Q C00R 0.3(5)
C00G C009 C00C C00I -0.5(3)
C00G C00L C00O C00I -1.2(4)
C00G C00L C00O C00S 177.6(3)
C00H N007 C00A N006 -89.4(2)
C00H N007 C00A C00E 38.9(3)
C00H N007 C00N O008 177.4(3)
C00H N007 C00N C00T -1.6(3)
C00H C00P C00T C00N 0.4(4)
C00J C00D C00K C00Q -0.6(4)
C00J C00M C00R C00Q -0.8(5)
C00K C00D C00J C00M 0.3(4)
C00K C00Q C00R C00M 0.5(5)
C00N N007 C00A N006 87.9(2)
C00N N007 C00A C00E -143.9(2)
C00N N007 C00H O005 -177.4(3)
C00N N007 C00H C00P 1.9(3)
